data_7716786
loop_
_publ_author_name
'Rumi, Sultana P.'
'Zakharov, Lev N.'
'Desnoyer, Addison N.'

_publ_section_title
;
 A twist on a classic scaffold: rational design of a new bimetallic
 platform.
;
_journal_issue 47
_journal_name_full 'Dalton transactions (Cambridge, England : 2003)'
_journal_page_first 18828
_journal_page_last 18833
_journal_paper_doi 10.1039/d4dt01840k
_journal_volume 53
_journal_year 2024
_chemical_formula_moiety 'C50 H114 N8 O2 Si4 Ti2'
_chemical_formula_sum 'C50 H114 N8 O2 Si4 Ti2'
_chemical_formula_weight 1067.65
_space_group_crystal_system monoclinic
_space_group_IT_number 14
_space_group_name_Hall '-P 2ybc'
_space_group_name_H-M_alt 'P 1 21/c 1'
_atom_sites_solution_hydrogens mixed
_atom_sites_solution_primary direct
_audit_creation_date 2024-06-19
_audit_creation_method
;
Olex2 1.5
(compiled 2024.01.12 svn.r2f8d729c for OlexSys, GUI svn.r6928)
;
_audit_update_record
;
2024-06-24 deposited with the CCDC.	2024-07-31 downloaded from the CCDC.
;
_cell_angle_alpha 90
_cell_angle_beta 111.737(2)
_cell_angle_gamma 90
_cell_formula_units_Z 2
_cell_length_a 13.8754(3)
_cell_length_b 13.7638(2)
_cell_length_c 18.1998(3)
_cell_measurement_reflns_used 9890
_cell_measurement_temperature 172.99(10)
_cell_measurement_theta_max 75.5610
_cell_measurement_theta_min 4.1370
_cell_volume 3228.62(11)
_computing_cell_refinement 'CrysAlisPro 1.171.41.123a (Rigaku OD, 2022)'
_computing_data_collection 'CrysAlisPro 1.171.41.123a (Rigaku OD, 2022)'
_computing_data_reduction 'CrysAlisPro 1.171.41.123a (Rigaku OD, 2022)'
_computing_molecular_graphics 'Olex2 1.5 (Dolomanov et al., 2009)'
_computing_publication_material 'Olex2 1.5 (Dolomanov et al., 2009)'
_computing_structure_refinement 'SHELXL 2019/3 (Sheldrick, 2015)'
_computing_structure_solution 'SHELXS  (Sheldrick, 2008)'
_diffrn_ambient_environment N~2~
_diffrn_ambient_temperature 172.99(10)
_diffrn_detector 'Hybrid Pixel Array Detector'
_diffrn_detector_area_resol_mean 10.0000
_diffrn_detector_type HyPix
_diffrn_measured_fraction_theta_full 0.997
_diffrn_measured_fraction_theta_max 0.957
_diffrn_measurement_details
;
List of Runs (angles in degrees, time in seconds):

  # Type    Start    End  Width  t~exp~   \w     \q     \k     \f   Frames
#--------------------------------------------------------------------------
  1  \w    -51.00  -9.00   1.00    2.00    --  -47.14 120.00 158.00   42
  2  \w    -81.00 -54.00   1.00    2.00    --  -47.14 120.00 158.00   27
  3  \w   -119.00 -68.00   1.00    2.00    --  -47.14-153.00 -83.00   51
  4  \w     37.00  62.00   1.00    2.00    --   47.14-120.00  74.00   25
  5  \w   -138.00-101.00   1.00   10.00    --  -86.25-120.00  74.00   37
  6  \w     99.00 164.00   1.00   10.00    --  104.22 120.00 158.00   65
  7  \w     90.00 115.00   1.00   10.00    --  104.22-153.00 -83.00   25
  8  \w     98.00 123.00   1.00   10.00    --  104.22 153.00 -43.00   25
  9  \w     46.00  71.00   1.00   10.00    --  104.22-120.00  74.00   25
 10  \w   -119.00 -85.00   1.00    2.00    --  -47.14 -77.00 -60.00   34
 11  \w   -117.00 -92.00   1.00    2.00    --  -47.14 -77.00 -90.00   25
 12  \w     87.00 118.00   1.00    2.00    --   47.14  77.00  90.00   31
 13  \w     92.00 117.00   1.00    2.00    --   47.14  77.00-150.00   25
 14  \w     86.00 112.00   1.00    2.00    --   47.14  77.00 -30.00   26
 15  \w     86.00 113.00   1.00    2.00    --   47.14  77.00  60.00   27
 16  \w     86.00 112.00   1.00    2.00    --   47.14  77.00  30.00   26
 17  \w    -51.00 -16.00   1.00   10.00    --  -86.25  45.00 -90.00   35
 18  \w    -49.00 -17.00   1.00   10.00    --  -86.25  45.00   0.00   32
 19  \w   -157.00-109.00   1.00   10.00    --  -86.25 -94.00 -60.00   48
 20  \w   -125.00-100.00   1.00   10.00    --  -86.25-153.00 -83.00   25
 21  \w    -45.00 -19.00   1.00   10.00    --  -86.25  45.00 -60.00   26
 22  \w    -49.00 -20.00   1.00   10.00    --  -86.25  45.00 -30.00   29
 23  \w     92.00 176.00   1.00   10.00    --  104.22  45.00 -30.00   84
 24  \w     45.00  70.00   1.00   10.00    --  104.22 -61.00 150.00   25
 25  \w     32.00  70.00   1.00   10.00    --  104.22 -61.00  90.00   38
 26  \w     77.00 107.00   1.00   10.00    --  104.22-125.00 120.00   30
 27  \w     32.00  64.00   1.00   10.00    --  104.22 -61.00 120.00   32
 28  \w     35.00 102.00   1.00   10.00    --  104.22 -94.00-180.00   67
 29  \w     38.00  70.00   1.00   10.00    --  104.22-125.00 120.00   32
 30  \w     32.00 106.00   1.00   10.00    --  104.22 -94.00  90.00   74
 31  \w     42.00 100.00   1.00   10.00    --  104.22 -77.00  90.00   58
;
_diffrn_measurement_device 'four-circle diffractometer'
_diffrn_measurement_device_type 'XtaLAB Synergy, Dualflex, HyPix'
_diffrn_measurement_method '\w scans'
_diffrn_orient_matrix_type 'CrysAlisPro convention (1999,Acta A55,543-557)'
_diffrn_orient_matrix_UB_11 -0.1055659000
_diffrn_orient_matrix_UB_12 0.0501091000
_diffrn_orient_matrix_UB_13 -0.0419050000
_diffrn_orient_matrix_UB_21 -0.0548960000
_diffrn_orient_matrix_UB_22 -0.0991707000
_diffrn_orient_matrix_UB_23 -0.0105855000
_diffrn_orient_matrix_UB_31 -0.0120631000
_diffrn_orient_matrix_UB_32 0.0131550000
_diffrn_orient_matrix_UB_33 0.0802109000
_diffrn_radiation_monochromator mirror
_diffrn_radiation_probe x-ray
_diffrn_radiation_type 'Cu K\a'
_diffrn_radiation_wavelength 1.54184
_diffrn_reflns_av_R_equivalents 0.0442
_diffrn_reflns_av_unetI/netI 0.0395
_diffrn_reflns_Laue_measured_fraction_full 0.997
_diffrn_reflns_Laue_measured_fraction_max 0.957
_diffrn_reflns_limit_h_max 15
_diffrn_reflns_limit_h_min -17
_diffrn_reflns_limit_k_max 16
_diffrn_reflns_limit_k_min -16
_diffrn_reflns_limit_l_max 22
_diffrn_reflns_limit_l_min -13
_diffrn_reflns_number 25746
_diffrn_reflns_point_group_measured_fraction_full 0.997
_diffrn_reflns_point_group_measured_fraction_max 0.957
_diffrn_reflns_theta_full 67.684
_diffrn_reflns_theta_max 75.885
_diffrn_reflns_theta_min 3.429
_diffrn_source 'micro-focus sealed X-ray tube'
_diffrn_source_type 'PhotonJet (Cu) X-ray Source'
_exptl_absorpt_coefficient_mu 3.112
_exptl_absorpt_correction_T_max 1.00000
_exptl_absorpt_correction_T_min 0.56181
_exptl_absorpt_correction_type multi-scan
_exptl_absorpt_process_details
;
CrysAlisPro 1.171.41.123a (Rigaku Oxford Diffraction, 2022)
Empirical absorption correction using spherical harmonics,
implemented in SCALE3 ABSPACK scaling algorithm.
;
_exptl_crystal_colour orange
_exptl_crystal_colour_primary orange
_exptl_crystal_density_diffrn 1.098
_exptl_crystal_description block
_exptl_crystal_F_000 1172
_exptl_crystal_size_max 0.3
_exptl_crystal_size_mid 0.2
_exptl_crystal_size_min 0.04
_refine_diff_density_max 0.430
_refine_diff_density_min -0.330
_refine_diff_density_rms 0.064
_refine_ls_extinction_method none
_refine_ls_goodness_of_fit_ref 1.051
_refine_ls_hydrogen_treatment mixed
_refine_ls_matrix_type full
_refine_ls_number_parameters 343
_refine_ls_number_reflns 6443
_refine_ls_number_restraints 0
_refine_ls_restrained_S_all 1.051
_refine_ls_R_factor_all 0.0616
_refine_ls_R_factor_gt 0.0470
_refine_ls_shift/su_max 0.000
_refine_ls_shift/su_mean 0.000
_refine_ls_structure_factor_coef Fsqd
_refine_ls_weighting_details 'w=1/[\s^2^(Fo^2^)+(0.0288P)^2^+4.6180P] where P=(Fo^2^+2Fc^2^)/3'
_refine_ls_weighting_scheme calc
_refine_ls_wR_factor_gt 0.1001
_refine_ls_wR_factor_ref 0.1193
_reflns_Friedel_coverage 0.000
_reflns_number_gt 5425
_reflns_number_total 6443
_reflns_threshold_expression 'I > 2\s(I)'
_cod_data_source_file d4dt01840k2.cif
_cod_data_source_block and12_auto
_cod_depositor_comments 'Adding full bibliography for 7716783--7716789.cif.'
_cod_original_cell_volume 3228.59(11)
_cod_database_code 7716786
_shelx_shelxl_version_number 2019/3
_chemical_oxdiff_formula C21H60H8Si4Ti2
_shelx_space_group_comment
;
The symmetry employed for this shelxl refinement is uniquely defined
by the following loop, which should always be used as a source of
symmetry information in preference to the above space-group names.
They are only intended as comments.
;
_shelx_estimated_absorpt_t_max 0.886
_shelx_estimated_absorpt_t_min 0.455
_olex2_refinement_description
;
1. Fixed Uiso
 At 1.2 times of:
  All C(H,H) groups
 At 1.5 times of:
  All C(H,H,H) groups
2.a Secondary CH2 refined with riding coordinates:
 C4(H4A,H4B), C5(H5A,H5B), C2(H2A,H2B), C1(H1A,H1B), C22(H22A,H22B), C25(H25A,
 H25B), C24(H24A,H24B), C23(H23A,H23B)
2.b Idealised Me refined as rotating group:
 C17(H17A,H17B,H17C), C15(H15A,H15B,H15C), C16(H16A,H16B,H16C), C13(H13A,H13B,
 H13C), C6(H6A,H6B,H6C), C12(H12A,H12B,H12C), C9(H9A,H9B,H9C), C7(H7A,H7B,H7C),
 C11(H11A,H11B,H11C), C10(H10A,H10B,H10C), C26A(H26A,H26B,H26C)
;
_olex2_submission_special_instructions 'No special instructions were received'
_oxdiff_exptl_absorpt_empirical_details
;
Empirical correction (ABSPACK) includes:
- Absorption correction using spherical harmonics
- Frame scaling
;
_oxdiff_exptl_absorpt_empirical_full_max 2.053
_oxdiff_exptl_absorpt_empirical_full_min 0.680

loop_
_space_group_symop_operation_xyz
'x, y, z'
'-x, y+1/2, -z+1/2'
'-x, -y, -z'
'x, -y-1/2, z-1/2'

loop_
_atom_site_label
_atom_site_type_symbol
_atom_site_fract_x
_atom_site_fract_y
_atom_site_fract_z
_atom_site_U_iso_or_equiv
_atom_site_adp_type
_atom_site_occupancy
_atom_site_site_symmetry_order
_atom_site_calc_flag
_atom_site_refinement_flags_posn
_atom_site_refinement_flags_adp
_atom_site_refinement_flags_occupancy
_atom_site_disorder_assembly
_atom_site_disorder_group
Ti1 Ti 0.27127(3) 0.11202(3) 0.32937(2) 0.02400(12) Uani 1 1 d . . . . .
Si1 Si 0.28241(6) -0.11658(6) 0.24903(4) 0.03665(18) Uani 1 1 d . . . . .
Si2 Si 0.27461(6) 0.35273(6) 0.36982(5) 0.03580(18) Uani 1 1 d . . . . .
N3 N 0.31092(16) 0.00379(16) 0.27190(12) 0.0301(5) Uani 1 1 d . . . . .
N1 N 0.44207(15) 0.08266(15) 0.40867(11) 0.0259(4) Uani 1 1 d . . . . .
N2 N 0.33005(15) 0.24985(16) 0.34936(13) 0.0293(5) Uani 1 1 d . . . . .
N4 N 0.20441(16) 0.07398(16) 0.38675(12) 0.0298(5) Uani 1 1 d . . . . .
C14 C 0.3017(2) 0.4681(2) 0.3210(2) 0.0466(7) Uani 1 1 d . . . . .
C17 C 0.2278(3) 0.5483(3) 0.3246(3) 0.0728(12) Uani 1 1 d . . . . .
H17A H 0.156032 0.527043 0.296880 0.109 Uiso 1 1 calc R U . . .
H17B H 0.240881 0.607025 0.299329 0.109 Uiso 1 1 calc R U . . .
H17C H 0.239126 0.562304 0.379991 0.109 Uiso 1 1 calc R U . . .
C15 C 0.4118(3) 0.5076(3) 0.3627(3) 0.0821(14) Uani 1 1 d . . . . .
H15A H 0.424237 0.519502 0.418595 0.123 Uiso 1 1 calc R U . . .
H15B H 0.419495 0.568559 0.337606 0.123 Uiso 1 1 calc R U . . .
H15C H 0.462156 0.460020 0.358681 0.123 Uiso 1 1 calc R U . . .
C16 C 0.2842(4) 0.4490(3) 0.2348(3) 0.0837(14) Uani 1 1 d . . . . .
H16A H 0.331165 0.397476 0.231523 0.126 Uiso 1 1 calc R U . . .
H16B H 0.298053 0.508529 0.210834 0.126 Uiso 1 1 calc R U . . .
H16C H 0.212202 0.428776 0.206538 0.126 Uiso 1 1 calc R U . . .
C8 C 0.2219(3) -0.1396(2) 0.13801(18) 0.0447(7) Uani 1 1 d . . . . .
C13 C 0.1308(2) 0.3381(3) 0.3354(2) 0.0529(8) Uani 1 1 d . . . . .
H13A H 0.100512 0.342715 0.277601 0.079 Uiso 1 1 calc R U . . .
H13B H 0.102012 0.389371 0.358559 0.079 Uiso 1 1 calc R U . . .
H13C H 0.114503 0.274454 0.352041 0.079 Uiso 1 1 calc R U . . .
C6 C 0.4022(3) -0.1949(3) 0.2885(2) 0.0569(9) Uani 1 1 d . . . . .
H6A H 0.454475 -0.170693 0.268763 0.085 Uiso 1 1 calc R U . . .
H6B H 0.384216 -0.262088 0.270812 0.085 Uiso 1 1 calc R U . . .
H6C H 0.430039 -0.192766 0.346444 0.085 Uiso 1 1 calc R U . . .
C12 C 0.3239(3) 0.3765(3) 0.4795(2) 0.0668(10) Uani 1 1 d . . . . .
H12A H 0.299983 0.324765 0.505696 0.100 Uiso 1 1 calc R U . . .
H12B H 0.297361 0.439175 0.489396 0.100 Uiso 1 1 calc R U . . .
H12C H 0.399891 0.377935 0.500602 0.100 Uiso 1 1 calc R U . . .
C9 C 0.2926(3) -0.1020(4) 0.0974(2) 0.0730(12) Uani 1 1 d . . . . .
H9A H 0.301436 -0.031636 0.105272 0.110 Uiso 1 1 calc R U . . .
H9B H 0.261485 -0.116145 0.040635 0.110 Uiso 1 1 calc R U . . .
H9C H 0.360309 -0.133977 0.120038 0.110 Uiso 1 1 calc R U . . .
C7 C 0.1887(3) -0.1591(3) 0.2937(2) 0.0594(9) Uani 1 1 d . . . . .
H7A H 0.224676 -0.166258 0.350981 0.089 Uiso 1 1 calc R U . . .
H7B H 0.159586 -0.221821 0.270623 0.089 Uiso 1 1 calc R U . . .
H7C H 0.132681 -0.111416 0.282965 0.089 Uiso 1 1 calc R U . . .
C11 C 0.1182(3) -0.0875(4) 0.1053(2) 0.0882(16) Uani 1 1 d . . . . .
H11A H 0.069907 -0.117562 0.126540 0.132 Uiso 1 1 calc R U . . .
H11B H 0.089873 -0.092363 0.047509 0.132 Uiso 1 1 calc R U . . .
H11C H 0.127848 -0.018934 0.120881 0.132 Uiso 1 1 calc R U . . .
C10 C 0.2041(5) -0.2476(3) 0.1191(3) 0.0898(16) Uani 1 1 d . . . . .
H10A H 0.270862 -0.281619 0.138115 0.135 Uiso 1 1 calc R U . . .
H10B H 0.170426 -0.256297 0.061733 0.135 Uiso 1 1 calc R U . . .
H10C H 0.159520 -0.274221 0.145190 0.135 Uiso 1 1 calc R U . . .
C4 C 0.4879(2) 0.17670(19) 0.44273(16) 0.0332(6) Uani 1 1 d . . . . .
H4A H 0.564348 0.173952 0.459666 0.040 Uiso 1 1 calc R U . . .
H4B H 0.470419 0.191935 0.489506 0.040 Uiso 1 1 calc R U . . .
C5 C 0.4444(2) 0.2543(2) 0.37998(17) 0.0361(6) Uani 1 1 d . . . . .
H5A H 0.468148 0.319186 0.403001 0.043 Uiso 1 1 calc R U . . .
H5B H 0.469525 0.243534 0.336307 0.043 Uiso 1 1 calc R U . . .
C3 C 0.4084(2) 0.0435(2) 0.26984(16) 0.0338(6) Uani 1 1 d . . . . .
C2 C 0.48938(19) 0.0429(2) 0.35346(15) 0.0325(6) Uani 1 1 d . . . . .
H2A H 0.513929 -0.024278 0.369028 0.039 Uiso 1 1 calc R U . . .
H2B H 0.549635 0.083114 0.355858 0.039 Uiso 1 1 calc R U . . .
C1 C 0.44521(17) 0.01195(19) 0.47099(14) 0.0278(5) Uani 1 1 d . . . . .
H1A H 0.411236 -0.048959 0.445331 0.033 Uiso 1 1 calc R U . . .
H1B H 0.404552 0.038380 0.501109 0.033 Uiso 1 1 calc R U . . .
O1 O 0.14409(13) 0.15727(14) 0.22755(10) 0.0346(4) Uani 1 1 d . . . . .
C22 C 0.1591(2) 0.1963(3) 0.15885(17) 0.0463(8) Uani 1 1 d . . . . .
H22A H 0.187041 0.146340 0.133003 0.056 Uiso 1 1 calc R U . . .
H22B H 0.206941 0.252578 0.173210 0.056 Uiso 1 1 calc R U . . .
C25 C 0.0370(2) 0.1297(2) 0.20799(17) 0.0433(7) Uani 1 1 d . . . . .
H25A H 0.008160 0.162266 0.243843 0.052 Uiso 1 1 calc R U . . .
H25B H 0.031173 0.058553 0.213049 0.052 Uiso 1 1 calc R U . . .
C24 C -0.0203(3) 0.1611(3) 0.12409(19) 0.0608(10) Uani 1 1 d . . . . .
H24A H -0.037461 0.104397 0.088105 0.073 Uiso 1 1 calc R U . . .
H24B H -0.085428 0.195015 0.118970 0.073 Uiso 1 1 calc R U . . .
C23 C 0.0505(3) 0.2271(4) 0.1054(2) 0.0779(14) Uani 1 1 d . . . . .
H23A H 0.037151 0.295332 0.116096 0.093 Uiso 1 1 calc R U . . .
H23B H 0.041681 0.221143 0.049101 0.093 Uiso 1 1 calc R U . . .
C21 C 0.1841(3) -0.0456(3) 0.4804(2) 0.0514(8) Uani 1 1 d . . . . .
H3A H 0.436(2) 0.009(2) 0.2350(17) 0.038(8) Uiso 1 1 d . . . . .
H3B H 0.402(2) 0.112(2) 0.2509(17) 0.038(8) Uiso 1 1 d . . . . .
C26A C 0.0380(3) 0.0586(4) 0.4003(3) 0.097(2) Uani 1 1 d . . . A 2
H26A H 0.018051 0.123626 0.377855 0.146 Uiso 1 1 calc R U . A 2
H26B H 0.004070 0.044774 0.437765 0.146 Uiso 1 1 calc R U . A 2
H26C H 0.016290 0.010314 0.357682 0.146 Uiso 1 1 calc R U . A 2
C18A C 0.1542(2) 0.0541(2) 0.44267(17) 0.0416(7) Uani 1 1 d . . . A 2
C27 C 0.1918(6) 0.1291(4) 0.5095(3) 0.0814(16) Uani 1 1 d . . . . .
H27A H 0.168(4) 0.192(4) 0.489(3) 0.086(15) Uiso 1 1 d . . . . .
H21A H 0.161(3) -0.098(3) 0.442(2) 0.072(13) Uiso 1 1 d . . . . .
H21B H 0.152(3) -0.059(3) 0.520(2) 0.070(11) Uiso 1 1 d . . . . .
H27B H 0.158(3) 0.114(3) 0.544(3) 0.081(13) Uiso 1 1 d . . . . .
H21C H 0.259(3) -0.053(3) 0.509(2) 0.072(12) Uiso 1 1 d . . . . .
H27C H 0.266(7) 0.117(6) 0.536(5) 0.20(4) Uiso 1 1 d . . . . .

loop_
_atom_site_aniso_label
_atom_site_aniso_U_11
_atom_site_aniso_U_22
_atom_site_aniso_U_33
_atom_site_aniso_U_23
_atom_site_aniso_U_13
_atom_site_aniso_U_12
Ti1 0.0216(2) 0.0266(2) 0.0234(2) 0.00374(17) 0.00784(16) 0.00133(17)
Si1 0.0451(4) 0.0302(4) 0.0386(4) -0.0027(3) 0.0201(3) -0.0036(3)
Si2 0.0366(4) 0.0287(4) 0.0425(4) -0.0015(3) 0.0151(3) 0.0037(3)
N3 0.0292(11) 0.0325(12) 0.0302(10) -0.0004(9) 0.0130(9) -0.0008(9)
N1 0.0257(10) 0.0241(11) 0.0270(10) 0.0034(8) 0.0088(8) 0.0033(8)
N2 0.0214(10) 0.0266(11) 0.0365(11) 0.0044(9) 0.0066(9) 0.0014(8)
N4 0.0255(10) 0.0345(12) 0.0296(10) 0.0048(9) 0.0106(8) 0.0039(9)
C14 0.0440(17) 0.0246(15) 0.071(2) 0.0062(14) 0.0208(15) 0.0054(12)
C17 0.066(2) 0.037(2) 0.117(4) 0.010(2) 0.036(2) 0.0184(18)
C15 0.057(2) 0.038(2) 0.142(4) 0.024(2) 0.026(3) -0.0031(17)
C16 0.129(4) 0.054(3) 0.082(3) 0.021(2) 0.054(3) 0.000(3)
C8 0.0505(18) 0.0397(17) 0.0439(16) -0.0112(13) 0.0174(14) -0.0062(14)
C13 0.0397(17) 0.050(2) 0.076(2) -0.0038(17) 0.0297(16) 0.0063(15)
C6 0.074(2) 0.0391(19) 0.055(2) 0.0036(15) 0.0210(18) 0.0112(17)
C12 0.087(3) 0.058(2) 0.058(2) -0.0155(18) 0.029(2) -0.001(2)
C9 0.086(3) 0.101(3) 0.0378(18) -0.0066(19) 0.0287(19) -0.026(3)
C7 0.075(2) 0.046(2) 0.073(2) -0.0112(17) 0.046(2) -0.0220(18)
C11 0.065(3) 0.115(4) 0.061(2) -0.034(3) -0.004(2) 0.014(3)
C10 0.142(5) 0.055(3) 0.069(3) -0.027(2) 0.036(3) -0.033(3)
C4 0.0279(13) 0.0263(14) 0.0378(14) 0.0015(11) 0.0032(11) -0.0009(10)
C5 0.0306(14) 0.0287(14) 0.0456(15) 0.0044(12) 0.0102(12) -0.0019(11)
C3 0.0336(14) 0.0379(16) 0.0345(14) 0.0005(12) 0.0179(12) -0.0010(12)
C2 0.0249(12) 0.0356(15) 0.0378(14) 0.0033(11) 0.0125(11) 0.0047(11)
C1 0.0215(12) 0.0303(14) 0.0278(12) 0.0056(10) 0.0049(10) 0.0035(10)
O1 0.0268(9) 0.0433(11) 0.0302(9) 0.0097(8) 0.0065(7) 0.0002(8)
C22 0.0440(16) 0.060(2) 0.0318(14) 0.0131(14) 0.0104(12) -0.0084(15)
C25 0.0262(13) 0.055(2) 0.0419(15) 0.0060(14) 0.0042(11) -0.0048(13)
C24 0.0376(17) 0.096(3) 0.0415(17) 0.0153(18) 0.0056(14) 0.0002(18)
C23 0.051(2) 0.102(3) 0.059(2) 0.041(2) -0.0048(17) -0.017(2)
C21 0.060(2) 0.050(2) 0.056(2) 0.0168(17) 0.0350(18) 0.0061(17)
C26A 0.0401(19) 0.179(5) 0.089(3) 0.080(3) 0.043(2) 0.028(3)
C18A 0.0404(15) 0.0536(19) 0.0409(15) 0.0154(14) 0.0269(13) 0.0087(14)
C27 0.151(5) 0.059(3) 0.073(3) 0.004(2) 0.086(4) 0.012(3)

loop_
_atom_type_symbol
_atom_type_description
_atom_type_scat_dispersion_real
_atom_type_scat_dispersion_imag
_atom_type_scat_source
C C 0.0181 0.0091 'International Tables Vol C Tables 4.2.6.8 and 6.1.1.4'
H H 0.0000 0.0000 'International Tables Vol C Tables 4.2.6.8 and 6.1.1.4'
N N 0.0311 0.0180 'International Tables Vol C Tables 4.2.6.8 and 6.1.1.4'
O O 0.0492 0.0322 'International Tables Vol C Tables 4.2.6.8 and 6.1.1.4'
Si Si 0.2541 0.3302 'International Tables Vol C Tables 4.2.6.8 and 6.1.1.4'
Ti Ti 0.2191 1.8069 'International Tables Vol C Tables 4.2.6.8 and 6.1.1.4'

loop_
_geom_angle_atom_site_label_1
_geom_angle_atom_site_label_2
_geom_angle_atom_site_label_3
_geom_angle
_geom_angle_site_symmetry_1
_geom_angle_site_symmetry_3
_geom_angle_publ_flag
N3 Ti1 N1 77.31(8) . . ?
N3 Ti1 N2 127.76(9) . . ?
N3 Ti1 C3 32.71(8) . . ?
N3 Ti1 O1 93.57(8) . . ?
N1 Ti1 C3 58.27(8) . . ?
N2 Ti1 N1 78.56(8) . . ?
N2 Ti1 C3 95.86(9) . . ?
N2 Ti1 O1 91.78(8) . . ?
N4 Ti1 N3 113.85(10) . . ?
N4 Ti1 N1 103.14(9) . . ?
N4 Ti1 N2 116.43(10) . . ?
N4 Ti1 C3 139.66(10) . . ?
N4 Ti1 O1 99.13(8) . . ?
O1 Ti1 N1 157.73(7) . . ?
O1 Ti1 C3 103.58(8) . . ?
N3 Si1 C8 112.86(13) . . ?
N3 Si1 C6 111.58(14) . . ?
N3 Si1 C7 109.39(14) . . ?
C6 Si1 C8 106.81(15) . . ?
C7 Si1 C8 107.79(16) . . ?
C7 Si1 C6 108.23(18) . . ?
N2 Si2 C14 113.64(13) . . ?
N2 Si2 C13 110.30(13) . . ?
N2 Si2 C12 110.93(15) . . ?
C13 Si2 C14 107.54(15) . . ?
C13 Si2 C12 107.29(18) . . ?
C12 Si2 C14 106.86(17) . . ?
Si1 N3 Ti1 139.25(12) . . ?
C3 N3 Ti1 99.72(16) . . ?
C3 N3 Si1 118.91(18) . . ?
C4 N1 Ti1 106.99(14) . . ?
C4 N1 C2 112.1(2) . . ?
C4 N1 C1 111.64(19) . . ?
C2 N1 Ti1 104.41(14) . . ?
C1 N1 Ti1 109.01(14) . . ?
C1 N1 C2 112.2(2) . . ?
Si2 N2 Ti1 128.53(11) . . ?
C5 N2 Ti1 114.08(16) . . ?
C5 N2 Si2 112.93(18) . . ?
C18A N4 Ti1 171.6(2) . . ?
C17 C14 Si2 109.2(2) . . ?
C17 C14 C15 106.5(3) . . ?
C15 C14 Si2 113.2(2) . . ?
C16 C14 Si2 110.5(2) . . ?
C16 C14 C17 108.5(3) . . ?
C16 C14 C15 108.7(4) . . ?
C14 C17 H17A 109.5 . . ?
C14 C17 H17B 109.5 . . ?
C14 C17 H17C 109.5 . . ?
H17A C17 H17B 109.5 . . ?
H17A C17 H17C 109.5 . . ?
H17B C17 H17C 109.5 . . ?
C14 C15 H15A 109.5 . . ?
C14 C15 H15B 109.5 . . ?
C14 C15 H15C 109.5 . . ?
H15A C15 H15B 109.5 . . ?
H15A C15 H15C 109.5 . . ?
H15B C15 H15C 109.5 . . ?
C14 C16 H16A 109.5 . . ?
C14 C16 H16B 109.5 . . ?
C14 C16 H16C 109.5 . . ?
H16A C16 H16B 109.5 . . ?
H16A C16 H16C 109.5 . . ?
H16B C16 H16C 109.5 . . ?
C9 C8 Si1 110.4(2) . . ?
C9 C8 C10 107.5(3) . . ?
C11 C8 Si1 108.6(2) . . ?
C11 C8 C9 109.7(4) . . ?
C11 C8 C10 108.7(4) . . ?
C10 C8 Si1 111.9(3) . . ?
Si2 C13 H13A 109.5 . . ?
Si2 C13 H13B 109.5 . . ?
Si2 C13 H13C 109.5 . . ?
H13A C13 H13B 109.5 . . ?
H13A C13 H13C 109.5 . . ?
H13B C13 H13C 109.5 . . ?
Si1 C6 H6A 109.5 . . ?
Si1 C6 H6B 109.5 . . ?
Si1 C6 H6C 109.5 . . ?
H6A C6 H6B 109.5 . . ?
H6A C6 H6C 109.5 . . ?
H6B C6 H6C 109.5 . . ?
Si2 C12 H12A 109.5 . . ?
Si2 C12 H12B 109.5 . . ?
Si2 C12 H12C 109.5 . . ?
H12A C12 H12B 109.5 . . ?
H12A C12 H12C 109.5 . . ?
H12B C12 H12C 109.5 . . ?
C8 C9 H9A 109.5 . . ?
C8 C9 H9B 109.5 . . ?
C8 C9 H9C 109.5 . . ?
H9A C9 H9B 109.5 . . ?
H9A C9 H9C 109.5 . . ?
H9B C9 H9C 109.5 . . ?
Si1 C7 H7A 109.5 . . ?
Si1 C7 H7B 109.5 . . ?
Si1 C7 H7C 109.5 . . ?
H7A C7 H7B 109.5 . . ?
H7A C7 H7C 109.5 . . ?
H7B C7 H7C 109.5 . . ?
C8 C11 H11A 109.5 . . ?
C8 C11 H11B 109.5 . . ?
C8 C11 H11C 109.5 . . ?
H11A C11 H11B 109.5 . . ?
H11A C11 H11C 109.5 . . ?
H11B C11 H11C 109.5 . . ?
C8 C10 H10A 109.5 . . ?
C8 C10 H10B 109.5 . . ?
C8 C10 H10C 109.5 . . ?
H10A C10 H10B 109.5 . . ?
H10A C10 H10C 109.5 . . ?
H10B C10 H10C 109.5 . . ?
N1 C4 H4A 110.1 . . ?
N1 C4 H4B 110.1 . . ?
N1 C4 C5 108.2(2) . . ?
H4A C4 H4B 108.4 . . ?
C5 C4 H4A 110.1 . . ?
C5 C4 H4B 110.1 . . ?
N2 C5 C4 109.1(2) . . ?
N2 C5 H5A 109.9 . . ?
N2 C5 H5B 109.9 . . ?
C4 C5 H5A 109.9 . . ?
C4 C5 H5B 109.9 . . ?
H5A C5 H5B 108.3 . . ?
Ti1 C3 H3A 160.2(17) . . ?
Ti1 C3 H3B 79.5(17) . . ?
N3 C3 Ti1 47.57(12) . . ?
N3 C3 C2 108.5(2) . . ?
N3 C3 H3A 115.2(18) . . ?
N3 C3 H3B 113.0(18) . . ?
C2 C3 Ti1 88.27(15) . . ?
C2 C3 H3A 108.9(17) . . ?
C2 C3 H3B 106.9(17) . . ?
H3A C3 H3B 104(2) . . ?
N1 C2 C3 109.0(2) . . ?
N1 C2 H2A 109.9 . . ?
N1 C2 H2B 109.9 . . ?
C3 C2 H2A 109.9 . . ?
C3 C2 H2B 109.9 . . ?
H2A C2 H2B 108.3 . . ?
N1 C1 C1 114.1(3) . 3_656 ?
N1 C1 H1A 108.7 . . ?
N1 C1 H1B 108.7 . . ?
C1 C1 H1A 108.7 3_656 . ?
C1 C1 H1B 108.7 3_656 . ?
H1A C1 H1B 107.6 . . ?
C22 O1 Ti1 121.63(16) . . ?
C25 O1 Ti1 125.76(16) . . ?
C25 O1 C22 110.4(2) . . ?
O1 C22 H22A 111.1 . . ?
O1 C22 H22B 111.1 . . ?
O1 C22 C23 103.3(2) . . ?
H22A C22 H22B 109.1 . . ?
C23 C22 H22A 111.1 . . ?
C23 C22 H22B 111.1 . . ?
O1 C25 H25A 110.4 . . ?
O1 C25 H25B 110.4 . . ?
O1 C25 C24 106.5(2) . . ?
H25A C25 H25B 108.6 . . ?
C24 C25 H25A 110.4 . . ?
C24 C25 H25B 110.4 . . ?
C25 C24 H24A 110.7 . . ?
C25 C24 H24B 110.7 . . ?
H24A C24 H24B 108.8 . . ?
C23 C24 C25 105.4(3) . . ?
C23 C24 H24A 110.7 . . ?
C23 C24 H24B 110.7 . . ?
C22 C23 H23A 110.6 . . ?
C22 C23 H23B 110.6 . . ?
C24 C23 C22 105.6(3) . . ?
C24 C23 H23A 110.6 . . ?
C24 C23 H23B 110.6 . . ?
H23A C23 H23B 108.7 . . ?
C18A C21 H21A 112(2) . . ?
C18A C21 H21B 112(2) . . ?
C18A C21 H21C 113(2) . . ?
H21A C21 H21B 106(3) . . ?
H21A C21 H21C 107(3) . . ?
H21B C21 H21C 106(3) . . ?
H26A C26A H26B 109.5 . . ?
H26A C26A H26C 109.5 . . ?
H26B C26A H26C 109.5 . . ?
C18A C26A H26A 109.5 . . ?
C18A C26A H26B 109.5 . . ?
C18A C26A H26C 109.5 . . ?
N4 C18A C21 111.3(2) . . ?
N4 C18A C26A 109.4(2) . . ?
N4 C18A C27 108.5(3) . . ?
C21 C18A C27 107.1(3) . . ?
C26A C18A C21 109.2(3) . . ?
C26A C18A C27 111.3(4) . . ?
C18A C27 H27A 109(3) . . ?
C18A C27 H27B 106(3) . . ?
C18A C27 H27C 105(5) . . ?
H27A C27 H27B 106(4) . . ?
H27A C27 H27C 120(6) . . ?
H27B C27 H27C 109(5) . . ?

loop_
_geom_bond_atom_site_label_1
_geom_bond_atom_site_label_2
_geom_bond_distance
_geom_bond_site_symmetry_2
_geom_bond_publ_flag
Ti1 N3 2.010(2) . ?
Ti1 N1 2.308(2) . ?
Ti1 N2 2.044(2) . ?
Ti1 N4 1.715(2) . ?
Ti1 C3 2.685(3) . ?
Ti1 O1 2.1246(17) . ?
Si1 N3 1.718(2) . ?
Si1 C8 1.906(3) . ?
Si1 C6 1.886(4) . ?
Si1 C7 1.864(3) . ?
Si2 N2 1.717(2) . ?
Si2 C14 1.923(3) . ?
Si2 C13 1.868(3) . ?
Si2 C12 1.884(4) . ?
N3 C3 1.472(3) . ?
N1 C4 1.474(3) . ?
N1 C2 1.493(3) . ?
N1 C1 1.483(3) . ?
N2 C5 1.476(3) . ?
N4 C18A 1.457(3) . ?
C14 C17 1.524(4) . ?
C14 C15 1.533(5) . ?
C14 C16 1.518(5) . ?
C17 H17A 0.9800 . ?
C17 H17B 0.9800 . ?
C17 H17C 0.9800 . ?
C15 H15A 0.9800 . ?
C15 H15B 0.9800 . ?
C15 H15C 0.9800 . ?
C16 H16A 0.9800 . ?
C16 H16B 0.9800 . ?
C16 H16C 0.9800 . ?
C8 C9 1.521(5) . ?
C8 C11 1.518(5) . ?
C8 C10 1.525(5) . ?
C13 H13A 0.9800 . ?
C13 H13B 0.9800 . ?
C13 H13C 0.9800 . ?
C6 H6A 0.9800 . ?
C6 H6B 0.9800 . ?
C6 H6C 0.9800 . ?
C12 H12A 0.9800 . ?
C12 H12B 0.9800 . ?
C12 H12C 0.9800 . ?
C9 H9A 0.9800 . ?
C9 H9B 0.9800 . ?
C9 H9C 0.9800 . ?
C7 H7A 0.9800 . ?
C7 H7B 0.9800 . ?
C7 H7C 0.9800 . ?
C11 H11A 0.9800 . ?
C11 H11B 0.9800 . ?
C11 H11C 0.9800 . ?
C10 H10A 0.9800 . ?
C10 H10B 0.9800 . ?
C10 H10C 0.9800 . ?
C4 H4A 0.9900 . ?
C4 H4B 0.9900 . ?
C4 C5 1.516(4) . ?
C5 H5A 0.9900 . ?
C5 H5B 0.9900 . ?
C3 C2 1.521(4) . ?
C3 H3A 0.98(3) . ?
C3 H3B 0.99(3) . ?
C2 H2A 0.9900 . ?
C2 H2B 0.9900 . ?
C1 C1 1.532(4) 3_656 ?
C1 H1A 0.9900 . ?
C1 H1B 0.9900 . ?
O1 C22 1.445(3) . ?
O1 C25 1.444(3) . ?
C22 H22A 0.9900 . ?
C22 H22B 0.9900 . ?
C22 C23 1.520(5) . ?
C25 H25A 0.9900 . ?
C25 H25B 0.9900 . ?
C25 C24 1.501(4) . ?
C24 H24A 0.9900 . ?
C24 H24B 0.9900 . ?
C24 C23 1.467(5) . ?
C23 H23A 0.9900 . ?
C23 H23B 0.9900 . ?
C21 C18A 1.522(4) . ?
C21 H21A 0.98(4) . ?
C21 H21B 1.00(4) . ?
C21 H21C 0.98(4) . ?
C26A H26A 0.9800 . ?
C26A H26B 0.9800 . ?
C26A H26C 0.9800 . ?
C26A C18A 1.509(5) . ?
C18A C27 1.533(6) . ?
C27 H27A 0.95(5) . ?
C27 H27B 0.94(5) . ?
C27 H27C 0.98(9) . ?

loop_
_geom_torsion_atom_site_label_1
_geom_torsion_atom_site_label_2
_geom_torsion_atom_site_label_3
_geom_torsion_atom_site_label_4
_geom_torsion
_geom_torsion_site_symmetry_1
_geom_torsion_site_symmetry_2
_geom_torsion_site_symmetry_3
_geom_torsion_site_symmetry_4
_geom_torsion_publ_flag
Ti1 N3 C3 C2 69.5(2) . . . . ?
Ti1 N1 C4 C5 -38.0(2) . . . . ?
Ti1 N1 C2 C3 2.8(2) . . . . ?
Ti1 N1 C1 C1 -178.7(2) . . . 3_656 ?
Ti1 N2 C5 C4 -42.9(3) . . . . ?
Ti1 C3 C2 N1 -2.3(2) . . . . ?
Ti1 O1 C22 C23 -174.8(2) . . . . ?
Ti1 O1 C25 C24 -168.3(2) . . . . ?
Si1 N3 C3 Ti1 -166.6(2) . . . . ?
Si1 N3 C3 C2 -97.0(2) . . . . ?
Si2 N2 C5 C4 115.5(2) . . . . ?
N3 C3 C2 N1 -46.1(3) . . . . ?
N1 C4 C5 N2 53.5(3) . . . . ?
C14 Si2 N2 Ti1 -142.38(16) . . . . ?
C14 Si2 N2 C5 63.0(2) . . . . ?
C8 Si1 N3 Ti1 118.0(2) . . . . ?
C8 Si1 N3 C3 -82.5(2) . . . . ?
C13 Si2 N2 Ti1 -21.5(2) . . . . ?
C13 Si2 N2 C5 -176.1(2) . . . . ?
C6 Si1 N3 Ti1 -121.7(2) . . . . ?
C6 Si1 N3 C3 37.7(2) . . . . ?
C12 Si2 N2 Ti1 97.2(2) . . . . ?
C12 Si2 N2 C5 -57.4(2) . . . . ?
C7 Si1 N3 Ti1 -2.0(3) . . . . ?
C7 Si1 N3 C3 157.5(2) . . . . ?
C4 N1 C2 C3 -112.7(2) . . . . ?
C4 N1 C1 C1 -60.7(3) . . . 3_656 ?
C2 N1 C4 C5 75.8(3) . . . . ?
C2 N1 C1 C1 66.2(3) . . . 3_656 ?
C1 N1 C4 C5 -157.2(2) . . . . ?
C1 N1 C2 C3 120.7(2) . . . . ?
O1 C22 C23 C24 -29.4(4) . . . . ?
O1 C25 C24 C23 -14.0(4) . . . . ?
C22 O1 C25 C24 -5.0(4) . . . . ?
C25 O1 C22 C23 21.1(4) . . . . ?
C25 C24 C23 C22 26.7(5) . . . . ?
